data_2103387
loop_
_publ_author_name
'Marsh, Richard E.'

_publ_section_title
;
 The space groups of point group <i>C</i>~3~: some corrections, some
 comments
;
_journal_issue 5
_journal_name_full 'Acta Crystallographica Section B'
_journal_page_first 893
_journal_page_last 899
_journal_paper_doi 10.1107/S0108768102011758
_journal_volume 58
_journal_year 2002
_chemical_formula_moiety 'C8 H20 O4 S2 Si2'
_chemical_formula_sum 'C8 H20 O4 S2 Si2'
_space_group_crystal_system trigonal
_space_group_IT_number 148
_space_group_name_Hall '-R 3'
_space_group_name_H-M_alt 'R -3 :H'
_cell_angle_alpha 90.0
_cell_angle_beta 90.0
_cell_angle_gamma 120.0
_cell_formula_units_Z 9
_cell_length_a 12.722
_cell_length_b 12.722
_cell_length_c 26.127
_cell_volume 3662.106
_cod_data_source_file bk0117.cif
_cod_data_source_block BIVLUN
_cod_depositor_comments
;
 Updating space group information.

 Antanas Vaitkus,
 2018-06-14

 Marking attached hydrogen atoms.

 Antanas Vaitkus,
 2018-02-09

 Adding the _cell_formula_units_Z and _chemical_formula_moiety data items
 after consulting the original publication.

 Antanas Vaitkus,
 2017-08-03
;
_cod_original_sg_symbol_H-M 'R -3'
_cod_database_code 2103387

loop_
_space_group_symop_id
_space_group_symop_operation_xyz
1 x,y,z
2 -y,x-y,z
3 -x+y,-x,z
4 -x,-y,-z
5 y,-x+y,-z
6 x-y,x,-z
7 x+2/3,y+1/3,z+1/3
8 -y+2/3,x-y+1/3,z+1/3
9 -x+y+2/3,-x+1/3,z+1/3
10 -x+2/3,-y+1/3,-z+1/3
11 y+2/3,-x+y+1/3,-z+1/3
12 x-y+2/3,x+1/3,-z+1/3
13 x+1/3,y+2/3,z+2/3
14 -y+1/3,x-y+2/3,z+2/3
15 -x+y+1/3,-x+2/3,z+2/3
16 -x+1/3,-y+2/3,-z+2/3
17 y+1/3,-x+y+2/3,-z+2/3
18 x-y+1/3,x+2/3,-z+2/3

loop_
_atom_site_label
_atom_site_fract_x
_atom_site_fract_y
_atom_site_fract_z
_atom_site_attached_hydrogens
S 0.3836 0.1220 0.1382 0
Si 0.3353 0.3151 0.0797 0
C1 0.3821 0.2621 0.1399 1
O1 0.5015 0.1412 0.1510 0
O2 0.3247 0.0516 0.0936 0
C3 0.3459 0.4604 0.0975 3
C4 0.4519 0.3371 0.0316 3
C5 0.1830 0.2023 0.0591 3
